data_2005732
loop_
_publ_author_name
'Corden, J. P.'
'Errington, W.'
'Moore, P.'
'Phillips, P. R.'
'Wallbridge, M. G. H.'

_publ_section_title
;
 Two Schiff Base Ligands Derived from 2,2-Dimethyl-1,3-propanediamine
;
_journal_issue 12
_journal_name_full 'Acta Crystallographica Section C'
_journal_page_first 3199
_journal_page_last 3202
_journal_paper_doi 10.1107/S0108270196011134
_journal_volume 52
_journal_year 1996
_chemical_formula_sum 'C23 H30 N2 O2'
_chemical_formula_weight 366.49
_chemical_name_systematic
;
 2,2'-[2,2-dimethyl-1,3-propanediylbis(nitrilopropylidyne)]diphenol
;
_space_group_IT_number 14
_symmetry_cell_setting monoclinic
_symmetry_space_group_name_Hall '-P 2ybc'
_symmetry_space_group_name_H-M 'P 1 21/c 1'
_audit_creation_method SHELXL
_cell_angle_alpha 90.00
_cell_angle_beta 108.37(5)
_cell_angle_gamma 90.00
_cell_formula_units_Z 4
_cell_length_a 12.443(10)
_cell_length_b 13.286(9)
_cell_length_c 13.093(8)
_cell_measurement_reflns_used 250
_cell_measurement_temperature 120(2)
_cell_measurement_theta_max 25.10
_cell_measurement_theta_min 2.24
_cell_volume 2054(3)
_computing_cell_refinement MADNES
_computing_data_collection 'MADNES (Pflugrath & Messerschmidt, 1992)'
_computing_data_reduction 'SHELXTL-Plus (Sheldrick, 1991)'
_computing_molecular_graphics SHELXTL-Plus
_computing_publication_material SHELXL93
_computing_structure_refinement 'SHELXL93 (Sheldrick, 1993)'
_computing_structure_solution SHELXTL-Plus
_diffrn_ambient_temperature 120(2)
_diffrn_measurement_device
;Delft Instruments FAST TV area detector (Dow, Drake, Hursthouse & Malik,
 1993)
;
_diffrn_measurement_method 'Area detector'
_diffrn_radiation_monochromator graphite
_diffrn_radiation_source 'rotating anode'
_diffrn_radiation_type MoK\a
_diffrn_radiation_wavelength 0.71073
_diffrn_reflns_av_R_equivalents 0.0730
_diffrn_reflns_av_sigmaI/netI 0.0843
_diffrn_reflns_limit_h_max 14
_diffrn_reflns_limit_h_min -8
_diffrn_reflns_limit_k_max 15
_diffrn_reflns_limit_k_min -15
_diffrn_reflns_limit_l_max 14
_diffrn_reflns_limit_l_min -15
_diffrn_reflns_number 8860
_diffrn_reflns_theta_max 25.10
_diffrn_reflns_theta_min 2.24
_exptl_absorpt_coefficient_mu 0.075
_exptl_absorpt_correction_type none
_exptl_crystal_colour yellow
_exptl_crystal_density_diffrn 1.185
_exptl_crystal_density_meas ?
_exptl_crystal_description block
_exptl_crystal_F_000 792
_exptl_crystal_size_max 0.32
_exptl_crystal_size_mid 0.26
_exptl_crystal_size_min 0.22
_refine_diff_density_max 0.20
_refine_diff_density_min -0.17
_refine_ls_extinction_method none
_refine_ls_goodness_of_fit_all 0.852
_refine_ls_goodness_of_fit_obs 1.038
_refine_ls_hydrogen_treatment noref
_refine_ls_matrix_type full
_refine_ls_number_parameters 250
_refine_ls_number_reflns 3247
_refine_ls_number_restraints 2
_refine_ls_restrained_S_all 0.855
_refine_ls_restrained_S_obs 1.037
_refine_ls_R_factor_all 0.0730
_refine_ls_R_factor_obs 0.0453
_refine_ls_shift/esd_max 0.001
_refine_ls_shift/esd_mean 0.000
_refine_ls_structure_factor_coef Fsqd
_refine_ls_weighting_details 'w = 1/[\s^2^(Fo^2^)+( 0.0440P)^2^] where P=(Fo^2^+2Fc^2^)/3'
_refine_ls_weighting_scheme calc
_refine_ls_wR_factor_all 0.1052
_refine_ls_wR_factor_obs 0.0985
_reflns_number_observed 2027
_reflns_number_total 3248
_reflns_observed_criterion >2sigma(I)
_cod_data_source_file bm1090.cif
_cod_data_source_block I
_cod_depositor_comments
;
The following automatic conversions were performed:

'_exptl_crystal_density_meas' value 'not measured' was changed to '?'
- the value is perceived as not measured.

Automatic conversion script
Id: cif_fix_values 3008 2015-01-20 13:52:24Z robertas 

The following automatic conversions were performed:

'_refine_ls_weighting_scheme' value 'calc w = 1/[\s^2^(Fo^2^)+(
0.0440P)^2^] where P=(Fo^2^+2Fc^2^)/3' was changed to 'calc'. New tag
'_refine_ls_weighting_details' was created. The value of the new tag
was set to 'w = 1/[\s^2^(Fo^2^)+( 0.0440P)^2^] where
P=(Fo^2^+2Fc^2^)/3'.

Automatic conversion script
Id: cif_fix_values 3143 2015-03-26 13:38:13Z robertas 
;
_cod_original_sg_symbol_H-M 'P 21/c'
_cod_database_code 2005732

loop_
_symmetry_equiv_pos_as_xyz
'x, y, z'
'-x, y+1/2, -z+1/2'
'-x, -y, -z'
'x, -y-1/2, z-1/2'

loop_
_atom_site_aniso_label
_atom_site_aniso_U_11
_atom_site_aniso_U_22
_atom_site_aniso_U_33
_atom_site_aniso_U_12
_atom_site_aniso_U_13
_atom_site_aniso_U_23
O1 0.0438(10) 0.0400(9) 0.0580(9) -0.0050(7) 0.0198(8) -0.0011(7)
O2 0.0549(10) 0.0486(10) 0.0427(9) -0.0129(8) 0.0175(8) 0.0052(7)
N1 0.0297(10) 0.0343(10) 0.0329(9) 0.0068(8) 0.0101(8) 0.0035(7)
N2 0.0322(10) 0.0329(10) 0.0295(9) 0.0020(8) 0.0099(7) 0.0012(7)
C1 0.0340(13) 0.0487(15) 0.0320(12) 0.0006(12) 0.0117(10) 0.0088(10)
C2 0.0404(14) 0.064(2) 0.0434(13) -0.0081(13) 0.0123(11) 0.0110(11)
C3 0.0335(14) 0.093(2) 0.0488(14) 0.0053(15) 0.0189(11) 0.0200(14)
C4 0.046(2) 0.077(2) 0.0540(15) 0.0170(14) 0.0253(12) 0.0113(14)
C5 0.0425(14) 0.056(2) 0.0423(13) 0.0087(12) 0.0185(11) 0.0054(11)
C6 0.0325(12) 0.0438(13) 0.0273(11) 0.0038(10) 0.0103(9) 0.0036(9)
C7 0.0324(12) 0.0329(12) 0.0269(11) 0.0042(10) 0.0057(9) 0.0048(9)
C8 0.0381(13) 0.0387(13) 0.0403(12) 0.0025(10) 0.0103(10) -0.0079(10)
C9 0.057(2) 0.0348(13) 0.0573(15) -0.0016(12) 0.0130(12) -0.0025(11)
C10 0.0351(12) 0.0359(12) 0.0322(11) 0.0026(10) 0.0137(9) 0.0012(9)
C11 0.0342(12) 0.0346(12) 0.0308(11) 0.0064(10) 0.0107(9) -0.0002(9)
C12 0.0518(14) 0.0434(13) 0.0406(12) 0.0054(11) 0.0164(11) -0.0062(10)
C13 0.0395(13) 0.0490(14) 0.0421(13) 0.0096(11) 0.0183(10) 0.0019(10)
C14 0.0370(12) 0.0301(12) 0.0365(11) 0.0044(10) 0.0116(9) -0.0008(9)
C15 0.0267(11) 0.0304(11) 0.0297(11) 0.0060(9) 0.0077(9) 0.0064(9)
C16 0.0450(13) 0.0357(12) 0.0337(11) -0.0021(10) 0.0166(10) 0.0009(9)
C17 0.0450(15) 0.056(2) 0.0556(14) -0.0116(12) 0.0220(11) -0.0019(12)
C18 0.0277(11) 0.0308(12) 0.0306(11) 0.0037(9) 0.0049(9) 0.0043(9)
C19 0.0351(12) 0.0410(13) 0.0401(12) 0.0030(10) 0.0104(10) -0.0013(10)
C20 0.0403(14) 0.0458(14) 0.0505(14) 0.0063(12) 0.0069(11) -0.0133(11)
C21 0.0429(14) 0.0350(13) 0.063(2) 0.0053(12) -0.0031(12) -0.0102(12)
C22 0.0413(14) 0.0339(13) 0.0572(15) -0.0035(11) 0.0026(12) 0.0099(11)
C23 0.0347(13) 0.0373(13) 0.0337(12) 0.0036(10) 0.0040(10) 0.0087(10)

loop_
_atom_site_label
_atom_site_occupancy
_atom_site_fract_x
_atom_site_fract_y
_atom_site_fract_z
_atom_site_U_iso_or_equiv
_atom_site_thermal_displace_type
_atom_site_calc_flag
_atom_site_refinement_flags
_atom_site_type_symbol
O1 1 1.05373(12) 1.12676(11) 0.37839(12) 0.0464(4) Uani d D O
H1A 1 0.9918(8) 1.1026(4) 0.3796(18) 0.070 Uiso calc RD H
O2 1 0.53577(13) 0.86066(11) 0.12490(11) 0.0482(4) Uani d D O
H2A 1 0.5661(15) 0.9158(8) 0.1496(10) 0.072 Uiso calc RD H
N1 1 0.90074(13) 1.00057(12) 0.35076(12) 0.0323(4) Uani d D N
N2 1 0.65729(13) 1.01349(11) 0.13977(12) 0.0315(4) Uani d D N
C1 1 1.1142(2) 1.0549(2) 0.34964(15) 0.0380(5) Uani d D C
C2 1 1.2264(2) 1.0768(2) 0.3561(2) 0.0495(6) Uani d . C
H2 1 1.2569(2) 1.1416(2) 0.3787(2) 0.059 Uiso calc R H
C3 1 1.2923(2) 1.0046(2) 0.3297(2) 0.0570(7) Uani d . C
H3 1 1.3684(2) 1.0200(2) 0.3350(2) 0.068 Uiso calc R H
C4 1 1.2496(2) 0.9104(2) 0.2958(2) 0.0569(7) Uani d . C
H4 1 1.2959(2) 0.8612(2) 0.2776(2) 0.068 Uiso calc R H
C5 1 1.1393(2) 0.8880(2) 0.2884(2) 0.0458(6) Uani d . C
H5 1 1.1101(2) 0.8231(2) 0.2641(2) 0.055 Uiso calc R H
C6 1 1.0693(2) 0.9582(2) 0.31586(14) 0.0343(5) Uani d . C
C7 1 0.9531(2) 0.93260(15) 0.31467(14) 0.0316(5) Uani d . C
C8 1 0.9054(2) 0.82977(14) 0.2770(2) 0.0395(5) Uani d . C
H8A 1 0.9366(2) 0.80560(14) 0.2206(2) 0.047 Uiso calc R H
H8B 1 0.8221(2) 0.83463(14) 0.2450(2) 0.047 Uiso calc R H
C9 1 0.9341(2) 0.7542(2) 0.3697(2) 0.0508(6) Uani d . C
H9A 1 0.9019(9) 0.6884(3) 0.3427(3) 0.076 Uiso calc R H
H9B 1 0.9023(9) 0.7775(5) 0.4251(5) 0.076 Uiso calc R H
H9C 1 1.0165(2) 0.7483(7) 0.4006(7) 0.076 Uiso calc R H
C10 1 0.7885(2) 0.98763(14) 0.36229(15) 0.0337(5) Uani d . C
H10A 1 0.7966(2) 0.97422(14) 0.43873(15) 0.040 Uiso calc R H
H10B 1 0.7511(2) 0.92861(14) 0.31960(15) 0.040 Uiso calc R H
C11 1 0.7143(2) 1.08078(14) 0.32463(15) 0.0331(5) Uani d . C
C12 1 0.7662(2) 1.1730(2) 0.3918(2) 0.0449(6) Uani d . C
H12A 1 0.8400(5) 1.1877(6) 0.3830(8) 0.067 Uiso calc R H
H12B 1 0.7761(10) 1.1596(4) 0.4678(2) 0.067 Uiso calc R H
H12C 1 0.7159(6) 1.2310(3) 0.3676(7) 0.067 Uiso calc R H
C13 1 0.5991(2) 1.0599(2) 0.3389(2) 0.0423(6) Uani d . C
H13A 1 0.5613(5) 1.0053(6) 0.2906(7) 0.063 Uiso calc R H
H13B 1 0.5523(4) 1.1207(3) 0.3217(10) 0.063 Uiso calc R H
H13C 1 0.6097(2) 1.0402(9) 0.4136(3) 0.063 Uiso calc R H
C14 1 0.7020(2) 1.10215(14) 0.20646(15) 0.0345(5) Uani d . C
H14A 1 0.6502(2) 1.15985(14) 0.18069(15) 0.041 Uiso calc R H
H14B 1 0.7768(2) 1.12029(14) 0.19994(15) 0.041 Uiso calc R H
C15 1 0.6762(2) 0.99587(14) 0.05059(15) 0.0292(5) Uani d . C
C16 1 0.7424(2) 1.06466(15) 0.0005(2) 0.0371(5) Uani d . C
H16A 1 0.7385(2) 1.13422(15) 0.0262(2) 0.045 Uiso calc R H
H16B 1 0.7066(2) 1.06439(15) -0.0786(2) 0.045 Uiso calc R H
C17 1 0.8661(2) 1.0343(2) 0.0268(2) 0.0509(6) Uani d . C
H17A 1 0.9032(3) 1.0782(7) -0.0121(9) 0.076 Uiso calc R H
H17B 1 0.8707(2) 0.9643(4) 0.0050(10) 0.076 Uiso calc R H
H17C 1 0.9041(3) 1.0410(10) 0.1044(2) 0.076 Uiso calc R H
C18 1 0.6317(2) 0.89966(14) -0.00363(14) 0.0307(5) Uani d . C
C19 1 0.6559(2) 0.8679(2) -0.0956(2) 0.0391(5) Uani d . C
H19 1 0.7012(2) 0.9098(2) -0.1244(2) 0.047 Uiso calc R H
C20 1 0.6165(2) 0.7780(2) -0.1465(2) 0.0473(6) Uani d . C
H20 1 0.6352(2) 0.7579(2) -0.2085(2) 0.057 Uiso calc R H
C21 1 0.5497(2) 0.7178(2) -0.1055(2) 0.0514(6) Uani d . C
H21 1 0.5217(2) 0.6560(2) -0.1401(2) 0.062 Uiso calc R H
C22 1 0.5226(2) 0.7457(2) -0.0154(2) 0.0471(6) Uani d . C
H22 1 0.4760(2) 0.7034(2) 0.0114(2) 0.057 Uiso calc R H
C23 1 0.5638(2) 0.83622(15) 0.0369(2) 0.0368(5) Uani d D C

loop_
_atom_type_symbol
_atom_type_description
_atom_type_scat_dispersion_real
_atom_type_scat_dispersion_imag
_atom_type_scat_source
C C 0.0033 0.0016 'International Tables Vol C Tables 4.2.6.8 and 6.1.1.4'
H H 0.0000 0.0000 'International Tables Vol C Tables 4.2.6.8 and 6.1.1.4'
N N 0.0061 0.0033 'International Tables Vol C Tables 4.2.6.8 and 6.1.1.4'
O O 0.0106 0.0060 'International Tables Vol C Tables 4.2.6.8 and 6.1.1.4'

loop_
_geom_angle_atom_site_label_1
_geom_angle_atom_site_label_2
_geom_angle_atom_site_label_3
_geom_angle
_geom_angle_publ_flag
C7 N1 C10 124.5(2) no
C15 N2 C14 122.9(2) no
O1 C1 C2 118.2(2) no
O1 C1 C6 122.2(2) ?
C2 C1 C6 119.6(2) ?
C3 C2 C1 120.1(2) ?
C2 C3 C4 121.0(2) ?
C5 C4 C3 119.6(2) ?
C4 C5 C6 121.7(2) ?
C5 C6 C1 118.0(2) ?
C5 C6 C7 121.9(2) ?
C1 C6 C7 120.0(2) no
N1 C7 C6 116.1(2) no
N1 C7 C8 124.2(2) no
C6 C7 C8 119.6(2) no
C7 C8 C9 111.5(2) ?
N1 C10 C11 111.8(2) ?
C12 C11 C13 108.6(2) ?
C12 C11 C10 111.1(2) ?
C13 C11 C10 107.9(2) ?
C12 C11 C14 108.8(2) ?
C13 C11 C14 111.0(2) ?
C10 C11 C14 109.5(2) ?
N2 C14 C11 110.5(2) ?
N2 C15 C18 116.4(2) no
N2 C15 C16 124.5(2) no
C18 C15 C16 119.1(2) no
C15 C16 C17 113.1(2) ?
C19 C18 C23 117.5(2) ?
C19 C18 C15 121.6(2) ?
C23 C18 C15 120.9(2) ?
C20 C19 C18 122.5(2) ?
C21 C20 C19 118.7(2) ?
C22 C21 C20 121.3(2) ?
C21 C22 C23 120.0(2) ?
O2 C23 C22 118.2(2) no
O2 C23 C18 121.7(2) no
C22 C23 C18 120.0(2) ?

loop_
_geom_bond_atom_site_label_1
_geom_bond_atom_site_label_2
_geom_bond_distance
_geom_bond_publ_flag
O1 C1 1.341(2) no
O2 C23 1.345(2) no
N1 C7 1.288(2) no
N1 C10 1.461(3) no
N2 C15 1.283(2) no
N2 C14 1.467(2) no
C1 C2 1.403(3) ?
C1 C6 1.415(3) ?
C2 C3 1.374(3) ?
C3 C4 1.378(3) ?
C4 C5 1.377(3) ?
C5 C6 1.399(3) ?
C6 C7 1.480(3) ?
C7 C8 1.509(3) ?
C8 C9 1.528(3) ?
C10 C11 1.530(3) ?
C11 C12 1.528(3) ?
C11 C13 1.529(3) ?
C11 C14 1.533(3) ?
C15 C18 1.482(3) ?
C15 C16 1.511(3) ?
C16 C17 1.522(3) ?
C18 C19 1.396(3) ?
C18 C23 1.410(3) ?
C19 C20 1.381(3) ?
C20 C21 1.379(3) ?
C21 C22 1.376(3) ?
C22 C23 1.399(3) ?

loop_
_geom_torsion_atom_site_label_1
_geom_torsion_atom_site_label_2
_geom_torsion_atom_site_label_3
_geom_torsion_atom_site_label_4
_geom_torsion
_geom_torsion_publ_flag
O1 C1 C2 C3 178.5(2) ?
C6 C1 C2 C3 0.0(3) ?
C1 C2 C3 C4 0.6(3) ?
C2 C3 C4 C5 -0.2(3) ?
C3 C4 C5 C6 -0.8(3) ?
C4 C5 C6 C1 1.3(3) ?
C4 C5 C6 C7 -176.1(2) ?
O1 C1 C6 C5 -179.4(2) no
C2 C1 C6 C5 -0.9(3) ?
O1 C1 C6 C7 -1.9(3) ?
C2 C1 C6 C7 176.6(2) ?
C10 N1 C7 C6 -176.2(2) no
C10 N1 C7 C8 1.1(3) ?
C5 C6 C7 N1 173.9(2) ?
C1 C6 C7 N1 -3.4(2) no
C5 C6 C7 C8 -3.5(3) ?
C1 C6 C7 C8 179.1(2) ?
N1 C7 C8 C9 -88.7(2) ?
C6 C7 C8 C9 88.5(2) ?
C7 N1 C10 C11 -137.4(2) no
N1 C10 C11 C12 -61.5(2) ?
N1 C10 C11 C13 179.57(15) ?
N1 C10 C11 C14 58.7(2) no
C15 N2 C14 C11 -153.9(2) no
C12 C11 C14 N2 177.4(2) ?
C13 C11 C14 N2 -63.3(2) ?
C10 C11 C14 N2 55.7(2) no
C14 N2 C15 C18 175.9(2) no
C14 N2 C15 C16 -2.3(3) ?
N2 C15 C16 C17 96.3(2) ?
C18 C15 C16 C17 -82.0(2) ?
N2 C15 C18 C19 -174.0(2) ?
C16 C15 C18 C19 4.4(3) ?
N2 C15 C18 C23 5.5(3) no
C16 C15 C18 C23 -176.2(2) ?
C23 C18 C19 C20 -0.3(3) ?
C15 C18 C19 C20 179.1(2) ?
C18 C19 C20 C21 0.8(3) ?
C19 C20 C21 C22 -0.4(3) ?
C20 C21 C22 C23 -0.4(3) ?
C21 C22 C23 O2 -179.8(2) ?
C21 C22 C23 C18 0.9(3) ?
C19 C18 C23 O2 -179.8(2) ?
C15 C18 C23 O2 0.8(3) ?
C19 C18 C23 C22 -0.5(3) ?
C15 C18 C23 C22 -180.0(2) ?

loop_
_cod_related_entry_id
_cod_related_entry_database
_cod_related_entry_code
1 ChemSpider 21186635
